data_7246852
loop_
_publ_author_name
'Liao, Tian-Ming'
'Ma, Wen-Jiang'
'Gao, Yu-Ning'
'Bian, Ming'
'Jiang, Min'
'Liu, Jin-Tao'
'Chen, Hui-Yu'
'Liu, Zhen-Jiang'

_publ_section_title
;
 Facile synthesis of (polyfluoro)alkanesulfinyl 4-isoxazolines: a stepwise
 solvent- and catalyst-free approach or a one-pot process in water
;
_journal_issue 13
_journal_name_full 'Green Chemistry'
_journal_page_first 5233
_journal_page_last 5239
_journal_paper_doi 10.1039/D3GC00557G
_journal_volume 25
_journal_year 2023
_chemical_formula_sum 'C18 H16 F3 N O2 S'
_chemical_formula_weight 367.38
_space_group_crystal_system monoclinic
_space_group_IT_number 14
_space_group_name_Hall '-P 2yn'
_space_group_name_H-M_alt 'P 1 21/n 1'
_atom_sites_solution_hydrogens geom
_audit_creation_method SHELXL-2013
_audit_update_record
;
2023-01-17 deposited with the CCDC.	2023-05-31 downloaded from the CCDC.
;
_cell_angle_alpha 90
_cell_angle_beta 115.3140(10)
_cell_angle_gamma 90
_cell_formula_units_Z 4
_cell_length_a 9.8704(3)
_cell_length_b 16.8650(5)
_cell_length_c 11.3723(4)
_cell_measurement_reflns_used 9960
_cell_measurement_temperature 213(2)
_cell_measurement_theta_max 54.913
_cell_measurement_theta_min 4.640
_cell_volume 1711.30(10)
_computing_cell_refinement 'Bruker SAINT'
_computing_data_collection 'Bruker APEX2'
_computing_data_reduction 'Bruker SAINT'
_computing_molecular_graphics 'Bruker SHELXTL'
_computing_publication_material 'Bruker SHELXTL'
_computing_structure_refinement 'SHELXL-2013 (Sheldrick, 2013)'
_computing_structure_solution 'SHELXS-97 (Sheldrick 2008)'
_diffrn_ambient_temperature 213(2)
_diffrn_measured_fraction_theta_full 0.991
_diffrn_measured_fraction_theta_max 0.991
_diffrn_measurement_device_type 'Bruker APEX-II CCD'
_diffrn_measurement_method '\f and \w scans'
_diffrn_radiation_type MoK\a
_diffrn_radiation_wavelength 0.71073
_diffrn_reflns_av_R_equivalents 0.0598
_diffrn_reflns_av_unetI/netI 0.0375
_diffrn_reflns_Laue_measured_fraction_full 0.991
_diffrn_reflns_Laue_measured_fraction_max 0.991
_diffrn_reflns_limit_h_max 12
_diffrn_reflns_limit_h_min -11
_diffrn_reflns_limit_k_max 20
_diffrn_reflns_limit_k_min -20
_diffrn_reflns_limit_l_max 14
_diffrn_reflns_limit_l_min -14
_diffrn_reflns_number 21017
_diffrn_reflns_point_group_measured_fraction_full 0.991
_diffrn_reflns_point_group_measured_fraction_max 0.991
_diffrn_reflns_theta_full 25.242
_diffrn_reflns_theta_max 25.998
_diffrn_reflns_theta_min 2.583
_exptl_absorpt_coefficient_mu 0.231
_exptl_absorpt_correction_T_max 0.7456
_exptl_absorpt_correction_T_min 0.5204
_exptl_absorpt_correction_type multi-scan
_exptl_absorpt_process_details sadabs
_exptl_crystal_colour yellow
_exptl_crystal_density_diffrn 1.426
_exptl_crystal_description prismatic
_exptl_crystal_F_000 760
_exptl_crystal_size_max 0.180
_exptl_crystal_size_mid 0.150
_exptl_crystal_size_min 0.120
_refine_diff_density_max 0.299
_refine_diff_density_min -0.289
_refine_diff_density_rms 0.041
_refine_ls_extinction_method none
_refine_ls_goodness_of_fit_ref 1.027
_refine_ls_hydrogen_treatment constr
_refine_ls_matrix_type full
_refine_ls_number_parameters 228
_refine_ls_number_reflns 3315
_refine_ls_number_restraints 0
_refine_ls_restrained_S_all 1.027
_refine_ls_R_factor_all 0.0413
_refine_ls_R_factor_gt 0.0375
_refine_ls_shift/su_max 0.001
_refine_ls_shift/su_mean 0.000
_refine_ls_structure_factor_coef Fsqd
_refine_ls_weighting_details 'w=1/[\s^2^(Fo^2^)+(0.0457P)^2^+0.6854P] where P=(Fo^2^+2Fc^2^)/3'
_refine_ls_weighting_scheme calc
_refine_ls_wR_factor_gt 0.0967
_refine_ls_wR_factor_ref 0.1008
_reflns_Friedel_coverage 0.000
_reflns_number_gt 3012
_reflns_number_total 3315
_reflns_threshold_expression 'I > 2\s(I)'
_cod_data_source_file d3gc00557g2.cif
_cod_data_source_block mo_d8v22526_0m
_cod_depositor_comments 'Adding full bibliography for 7246851--7246854.cif.'
_cod_original_sg_symbol_H-M 'P 21/n'
_cod_database_code 7246852
_shelx_space_group_comment
; 
The symmetry employed for this shelxl refinement is uniquely defined 
by the following loop, which should always be used as a source of 
symmetry information in preference to the above space-group names. 
They are only intended as comments. 
;
_shelx_estimated_absorpt_t_min 0.960
_shelx_estimated_absorpt_t_max 0.973
_shelxl_version_number 2013-4

loop_
_space_group_symop_operation_xyz
'x, y, z'
'-x+1/2, y+1/2, -z+1/2'
'-x, -y, -z'
'x-1/2, -y-1/2, z-1/2'

loop_
_atom_site_label
_atom_site_type_symbol
_atom_site_fract_x
_atom_site_fract_y
_atom_site_fract_z
_atom_site_U_iso_or_equiv
_atom_site_adp_type
_atom_site_occupancy
_atom_site_site_symmetry_order
_atom_site_calc_flag
_atom_site_refinement_flags_posn
_atom_site_refinement_flags_adp
_atom_site_refinement_flags_occupancy
_atom_site_disorder_assembly
_atom_site_disorder_group
S1 S 0.85186(4) 0.46334(2) 0.53276(4) 0.02939(13) Uani 1 1 d . . . . .
F1 F 0.78229(15) 0.34167(8) 0.64864(13) 0.0662(4) Uani 1 1 d . . . . .
F2 F 0.80038(18) 0.45456(9) 0.73767(13) 0.0789(4) Uani 1 1 d . . . . .
F3 F 0.60880(13) 0.42692(10) 0.56078(14) 0.0753(4) Uani 1 1 d . . . . .
O1 O 0.64868(12) 0.33153(6) 0.22039(10) 0.0353(3) Uani 1 1 d . . . . .
O2 O 1.01183(12) 0.44704(7) 0.61751(11) 0.0386(3) Uani 1 1 d . . . . .
N1 N 0.74953(15) 0.26979(7) 0.30665(14) 0.0364(3) Uani 1 1 d . . . . .
C1 C 0.67524(17) 0.40050(8) 0.29077(14) 0.0283(3) Uani 1 1 d . . . . .
C2 C 0.79254(16) 0.39375(8) 0.40680(14) 0.0277(3) Uani 1 1 d . . . . .
C3 C 0.86939(16) 0.31466(8) 0.41295(15) 0.0302(3) Uani 1 1 d . . . . .
H3 H 0.8937 0.2886 0.4976 0.036 Uiso 1 1 calc R U . . .
C4 C 1.00908(17) 0.32135(8) 0.38961(15) 0.0314(3) Uani 1 1 d . . . . .
C5 C 1.14949(18) 0.30951(10) 0.48965(17) 0.0382(4) Uani 1 1 d . . . . .
H5 H 1.1586 0.2972 0.5733 0.046 Uiso 1 1 calc R U . . .
C6 C 1.2773(2) 0.31561(11) 0.4683(2) 0.0483(4) Uani 1 1 d . . . . .
H6 H 1.3722 0.3076 0.5373 0.058 Uiso 1 1 calc R U . . .
C7 C 1.2654(2) 0.33338(13) 0.3463(2) 0.0580(5) Uani 1 1 d . . . . .
H7 H 1.3519 0.3379 0.3318 0.070 Uiso 1 1 calc R U . . .
C8 C 1.1260(3) 0.34448(16) 0.2458(2) 0.0681(7) Uani 1 1 d . . . . .
H8 H 1.1173 0.3564 0.1621 0.082 Uiso 1 1 calc R U . . .
C9 C 0.9982(2) 0.33826(13) 0.26693(19) 0.0530(5) Uani 1 1 d . . . . .
H9 H 0.9034 0.3456 0.1974 0.064 Uiso 1 1 calc R U . . .
C10 C 0.57236(16) 0.46548(8) 0.22218(14) 0.0279(3) Uani 1 1 d . . . . .
C11 C 0.62035(18) 0.54408(9) 0.24704(16) 0.0332(3) Uani 1 1 d . . . . .
H11 H 0.7180 0.5561 0.3086 0.040 Uiso 1 1 calc R U . . .
C12 C 0.52243(19) 0.60410(9) 0.17995(16) 0.0380(4) Uani 1 1 d . . . . .
H12 H 0.5535 0.6572 0.1968 0.046 Uiso 1 1 calc R U . . .
C13 C 0.37939(19) 0.58673(9) 0.08841(16) 0.0356(4) Uani 1 1 d . . . . .
H13 H 0.3145 0.6284 0.0436 0.043 Uiso 1 1 calc R U . . .
C14 C 0.32951(17) 0.50893(9) 0.06121(14) 0.0308(3) Uani 1 1 d . . . . .
C15 C 0.42808(17) 0.44872(9) 0.12938(14) 0.0291(3) Uani 1 1 d . . . . .
H15 H 0.3966 0.3956 0.1124 0.035 Uiso 1 1 calc R U . . .
C16 C 0.17345(19) 0.49064(11) -0.03825(17) 0.0423(4) Uani 1 1 d . . . . .
H16A H 0.1728 0.4866 -0.1236 0.063 Uiso 1 1 calc R U . . .
H16B H 0.1062 0.5327 -0.0388 0.063 Uiso 1 1 calc R U . . .
H16C H 0.1406 0.4408 -0.0166 0.063 Uiso 1 1 calc R U . . .
C17 C 0.7546(2) 0.41812(12) 0.62479(18) 0.0440(4) Uani 1 1 d . . . . .
C18 C 0.6553(2) 0.22520(11) 0.3530(2) 0.0534(5) Uani 1 1 d . . . . .
H18A H 0.6191 0.2603 0.4009 0.080 Uiso 1 1 calc R U . . .
H18B H 0.7133 0.1827 0.4095 0.080 Uiso 1 1 calc R U . . .
H18C H 0.5707 0.2030 0.2793 0.080 Uiso 1 1 calc R U . . .

loop_
_atom_site_aniso_label
_atom_site_aniso_U_11
_atom_site_aniso_U_22
_atom_site_aniso_U_33
_atom_site_aniso_U_23
_atom_site_aniso_U_13
_atom_site_aniso_U_12
S1 0.0303(2) 0.0314(2) 0.0257(2) -0.00348(14) 0.01128(16) -0.00234(14)
F1 0.0840(9) 0.0628(8) 0.0674(8) 0.0196(6) 0.0472(7) -0.0019(6)
F2 0.0993(11) 0.1074(11) 0.0516(8) -0.0229(7) 0.0529(8) -0.0254(8)
F3 0.0387(6) 0.1119(11) 0.0835(10) 0.0120(8) 0.0338(6) 0.0019(7)
O1 0.0378(6) 0.0251(5) 0.0300(6) -0.0024(4) 0.0019(5) 0.0044(4)
O2 0.0294(6) 0.0523(7) 0.0291(6) -0.0054(5) 0.0078(5) -0.0047(5)
N1 0.0362(7) 0.0235(6) 0.0362(7) 0.0015(5) 0.0030(6) 0.0031(5)
C1 0.0317(7) 0.0242(7) 0.0278(7) -0.0016(6) 0.0116(6) -0.0015(6)
C2 0.0288(7) 0.0251(7) 0.0270(7) 0.0000(6) 0.0099(6) -0.0001(5)
C3 0.0324(8) 0.0252(7) 0.0273(8) 0.0021(6) 0.0073(6) 0.0022(6)
C4 0.0367(8) 0.0233(7) 0.0318(8) 0.0019(6) 0.0124(7) 0.0047(6)
C5 0.0369(9) 0.0376(9) 0.0367(9) 0.0016(7) 0.0123(7) 0.0028(7)
C6 0.0354(9) 0.0518(11) 0.0528(11) 0.0029(9) 0.0141(8) 0.0059(8)
C7 0.0499(11) 0.0680(13) 0.0671(14) 0.0125(11) 0.0355(10) 0.0133(10)
C8 0.0646(14) 0.0989(18) 0.0526(13) 0.0263(12) 0.0363(11) 0.0224(13)
C9 0.0462(10) 0.0738(13) 0.0379(10) 0.0171(9) 0.0168(8) 0.0165(9)
C10 0.0304(7) 0.0280(7) 0.0247(7) 0.0010(5) 0.0111(6) 0.0019(6)
C11 0.0336(8) 0.0293(8) 0.0321(8) 0.0004(6) 0.0098(7) -0.0028(6)
C12 0.0456(9) 0.0257(7) 0.0397(9) 0.0038(6) 0.0154(8) -0.0010(7)
C13 0.0405(9) 0.0316(8) 0.0339(9) 0.0087(6) 0.0150(7) 0.0090(7)
C14 0.0315(8) 0.0360(8) 0.0252(7) 0.0017(6) 0.0124(6) 0.0041(6)
C15 0.0334(8) 0.0270(7) 0.0265(8) -0.0005(6) 0.0123(6) 0.0002(6)
C16 0.0339(8) 0.0448(9) 0.0405(10) 0.0033(7) 0.0086(7) 0.0061(7)
C17 0.0417(9) 0.0565(11) 0.0385(10) -0.0007(8) 0.0218(8) -0.0034(8)
C18 0.0474(11) 0.0373(9) 0.0603(13) 0.0080(8) 0.0083(9) -0.0115(8)

loop_
_atom_type_symbol
_atom_type_description
_atom_type_scat_dispersion_real
_atom_type_scat_dispersion_imag
_atom_type_scat_source
C C 0.0033 0.0016 'International Tables Vol C Tables 4.2.6.8 and 6.1.1.4'
H H 0.0000 0.0000 'International Tables Vol C Tables 4.2.6.8 and 6.1.1.4'
F F 0.0171 0.0103 'International Tables Vol C Tables 4.2.6.8 and 6.1.1.4'
N N 0.0061 0.0033 'International Tables Vol C Tables 4.2.6.8 and 6.1.1.4'
O O 0.0106 0.0060 'International Tables Vol C Tables 4.2.6.8 and 6.1.1.4'
S S 0.1246 0.1234 'International Tables Vol C Tables 4.2.6.8 and 6.1.1.4'

loop_
_geom_angle_atom_site_label_1
_geom_angle_atom_site_label_2
_geom_angle_atom_site_label_3
_geom_angle
_geom_angle_site_symmetry_1
_geom_angle_site_symmetry_3
_geom_angle_publ_flag
O2 S1 C2 107.38(7) . . ?
O2 S1 C17 102.75(8) . . ?
C2 S1 C17 96.50(8) . . ?
C1 O1 N1 107.60(10) . . ?
C18 N1 O1 104.44(12) . . ?
C18 N1 C3 112.17(14) . . ?
O1 N1 C3 104.83(10) . . ?
C2 C1 O1 111.86(12) . . ?
C2 C1 C10 134.17(13) . . ?
O1 C1 C10 113.95(12) . . ?
C1 C2 C3 108.92(12) . . ?
C1 C2 S1 126.65(11) . . ?
C3 C2 S1 124.43(11) . . ?
N1 C3 C4 111.27(13) . . ?
N1 C3 C2 101.60(11) . . ?
C4 C3 C2 113.56(12) . . ?
N1 C3 H3 110.0 . . ?
C4 C3 H3 110.0 . . ?
C2 C3 H3 110.0 . . ?
C5 C4 C9 118.61(16) . . ?
C5 C4 C3 120.84(14) . . ?
C9 C4 C3 120.54(14) . . ?
C4 C5 C6 120.83(17) . . ?
C4 C5 H5 119.6 . . ?
C6 C5 H5 119.6 . . ?
C7 C6 C5 120.13(17) . . ?
C7 C6 H6 119.9 . . ?
C5 C6 H6 119.9 . . ?
C6 C7 C8 119.47(19) . . ?
C6 C7 H7 120.3 . . ?
C8 C7 H7 120.3 . . ?
C7 C8 C9 120.5(2) . . ?
C7 C8 H8 119.8 . . ?
C9 C8 H8 119.8 . . ?
C4 C9 C8 120.49(18) . . ?
C4 C9 H9 119.8 . . ?
C8 C9 H9 119.8 . . ?
C15 C10 C11 119.69(14) . . ?
C15 C10 C1 120.09(13) . . ?
C11 C10 C1 120.19(13) . . ?
C12 C11 C10 119.16(14) . . ?
C12 C11 H11 120.4 . . ?
C10 C11 H11 120.4 . . ?
C13 C12 C11 120.61(14) . . ?
C13 C12 H12 119.7 . . ?
C11 C12 H12 119.7 . . ?
C12 C13 C14 121.27(14) . . ?
C12 C13 H13 119.4 . . ?
C14 C13 H13 119.4 . . ?
C13 C14 C15 117.96(14) . . ?
C13 C14 C16 120.88(14) . . ?
C15 C14 C16 121.16(14) . . ?
C14 C15 C10 121.31(14) . . ?
C14 C15 H15 119.3 . . ?
C10 C15 H15 119.3 . . ?
C14 C16 H16A 109.5 . . ?
C14 C16 H16B 109.5 . . ?
H16A C16 H16B 109.5 . . ?
C14 C16 H16C 109.5 . . ?
H16A C16 H16C 109.5 . . ?
H16B C16 H16C 109.5 . . ?
F3 C17 F2 108.97(16) . . ?
F3 C17 F1 107.76(16) . . ?
F2 C17 F1 107.49(16) . . ?
F3 C17 S1 110.40(13) . . ?
F2 C17 S1 108.23(13) . . ?
F1 C17 S1 113.86(13) . . ?
N1 C18 H18A 109.5 . . ?
N1 C18 H18B 109.5 . . ?
H18A C18 H18B 109.5 . . ?
N1 C18 H18C 109.5 . . ?
H18A C18 H18C 109.5 . . ?
H18B C18 H18C 109.5 . . ?

loop_
_geom_bond_atom_site_label_1
_geom_bond_atom_site_label_2
_geom_bond_distance
_geom_bond_site_symmetry_2
_geom_bond_publ_flag
S1 O2 1.4819(12) . ?
S1 C2 1.7479(15) . ?
S1 C17 1.8593(18) . ?
F1 C17 1.322(2) . ?
F2 C17 1.317(2) . ?
F3 C17 1.314(2) . ?
O1 C1 1.3721(17) . ?
O1 N1 1.4840(15) . ?
N1 C18 1.459(2) . ?
N1 C3 1.4868(19) . ?
C1 C2 1.337(2) . ?
C1 C10 1.471(2) . ?
C2 C3 1.5212(19) . ?
C3 C4 1.516(2) . ?
C3 H3 0.9900 . ?
C4 C5 1.381(2) . ?
C4 C9 1.382(2) . ?
C5 C6 1.387(3) . ?
C5 H5 0.9400 . ?
C6 C7 1.374(3) . ?
C6 H6 0.9400 . ?
C7 C8 1.376(3) . ?
C7 H7 0.9400 . ?
C8 C9 1.385(3) . ?
C8 H8 0.9400 . ?
C9 H9 0.9400 . ?
C10 C15 1.392(2) . ?
C10 C11 1.395(2) . ?
C11 C12 1.382(2) . ?
C11 H11 0.9400 . ?
C12 C13 1.381(2) . ?
C12 H12 0.9400 . ?
C13 C14 1.389(2) . ?
C13 H13 0.9400 . ?
C14 C15 1.391(2) . ?
C14 C16 1.502(2) . ?
C15 H15 0.9400 . ?
C16 H16A 0.9700 . ?
C16 H16B 0.9700 . ?
C16 H16C 0.9700 . ?
C18 H18A 0.9700 . ?
C18 H18B 0.9700 . ?
C18 H18C 0.9700 . ?

loop_
_geom_hbond_atom_site_label_D
_geom_hbond_atom_site_label_H
_geom_hbond_atom_site_label_A
_geom_hbond_distance_DH
_geom_hbond_distance_HA
_geom_hbond_distance_DA
_geom_hbond_angle_DHA
_geom_hbond_site_symmetry_A
C3 H3 F1 0.99 2.56 3.178(2) 120.1 .
C3 H3 F1 0.99 2.56 3.178(2) 120.1 .
C3 H3 F1 0.99 2.56 3.178(2) 120.1 .
C3 H3 F1 0.99 2.56 3.178(2) 120.1 .

loop_
_geom_torsion_atom_site_label_1
_geom_torsion_atom_site_label_2
_geom_torsion_atom_site_label_3
_geom_torsion_atom_site_label_4
_geom_torsion
_geom_torsion_site_symmetry_1
_geom_torsion_site_symmetry_2
_geom_torsion_site_symmetry_3
_geom_torsion_site_symmetry_4
_geom_torsion_publ_flag
C1 O1 N1 C18 98.93(15) . . . . ?
C1 O1 N1 C3 -19.19(16) . . . . ?
N1 O1 C1 C2 7.26(17) . . . . ?
N1 O1 C1 C10 -174.08(12) . . . . ?
O1 C1 C2 C3 7.68(18) . . . . ?
C10 C1 C2 C3 -170.61(16) . . . . ?
O1 C1 C2 S1 -172.64(11) . . . . ?
C10 C1 C2 S1 9.1(3) . . . . ?
O2 S1 C2 C1 -158.30(14) . . . . ?
C17 S1 C2 C1 96.13(15) . . . . ?
O2 S1 C2 C3 21.34(14) . . . . ?
C17 S1 C2 C3 -84.23(14) . . . . ?
C18 N1 C3 C4 148.16(14) . . . . ?
O1 N1 C3 C4 -99.10(13) . . . . ?
C18 N1 C3 C2 -90.65(15) . . . . ?
O1 N1 C3 C2 22.08(15) . . . . ?
C1 C2 C3 N1 -18.94(16) . . . . ?
S1 C2 C3 N1 161.37(11) . . . . ?
C1 C2 C3 C4 100.63(15) . . . . ?
S1 C2 C3 C4 -79.06(16) . . . . ?
N1 C3 C4 C5 -136.43(14) . . . . ?
C2 C3 C4 C5 109.66(16) . . . . ?
N1 C3 C4 C9 42.6(2) . . . . ?
C2 C3 C4 C9 -71.34(19) . . . . ?
C9 C4 C5 C6 1.0(2) . . . . ?
C3 C4 C5 C6 179.99(15) . . . . ?
C4 C5 C6 C7 -0.2(3) . . . . ?
C5 C6 C7 C8 -0.5(3) . . . . ?
C6 C7 C8 C9 0.3(4) . . . . ?
C5 C4 C9 C8 -1.1(3) . . . . ?
C3 C4 C9 C8 179.90(19) . . . . ?
C7 C8 C9 C4 0.4(4) . . . . ?
C2 C1 C10 C15 -153.47(17) . . . . ?
O1 C1 C10 C15 28.3(2) . . . . ?
C2 C1 C10 C11 28.4(3) . . . . ?
O1 C1 C10 C11 -149.84(14) . . . . ?
C15 C10 C11 C12 0.9(2) . . . . ?
C1 C10 C11 C12 179.02(15) . . . . ?
C10 C11 C12 C13 -0.7(3) . . . . ?
C11 C12 C13 C14 0.2(3) . . . . ?
C12 C13 C14 C15 0.2(2) . . . . ?
C12 C13 C14 C16 179.79(16) . . . . ?
C13 C14 C15 C10 0.0(2) . . . . ?
C16 C14 C15 C10 -179.57(14) . . . . ?
C11 C10 C15 C14 -0.6(2) . . . . ?
C1 C10 C15 C14 -178.70(14) . . . . ?
O2 S1 C17 F3 -179.33(13) . . . . ?
C2 S1 C17 F3 -69.82(15) . . . . ?
O2 S1 C17 F2 61.47(15) . . . . ?
C2 S1 C17 F2 170.99(14) . . . . ?
O2 S1 C17 F1 -57.98(15) . . . . ?
C2 S1 C17 F1 51.54(15) . . . . ?
